data_8101162
loop_
_publ_author_name
'Pulz, R.'
'Schade, W.'
'Rei\&sig, H.-U.'
'Rademacher, O.'

_publ_section_title
;
Crystal structure of (3R,5R,4'S)-2-benzyl-5-bromo-3-(2',2'-dimethyl-
1',3'-dioxolan-4'-yl)-3,4,5,6-tetrahydro-2H-1,2-oxazin-4-one, C~16~H~20~BrNO~4~
;
_journal_issue 1
_journal_name_full 'Zeitschrift f\"ur Kristallographie - New Crystal Structures'
_journal_page_first 73
_journal_page_last 74
_journal_volume 215
_journal_year 2000
_chemical_formula_sum 'C16 H20 Br N O4'
_chemical_formula_weight 370.24
_chemical_melting_point 332(2)
_space_group_IT_number 19
_symmetry_cell_setting orthorhombic
_symmetry_space_group_name_Hall 'P 2ac 2ab'
_symmetry_space_group_name_H-M 'P 21 21 21'
_cell_angle_alpha 90.00(5)
_cell_angle_beta 90.00(5)
_cell_angle_gamma 90.00(5)
_cell_formula_units_Z 4
_cell_length_a 6.0534(10)
_cell_length_b 11.703(4)
_cell_length_c 22.880(9)
_cell_measurement_temperature 293(2)
_cell_volume 1620.8(9)
_diffrn_ambient_temperature 293(2)
_exptl_crystal_density_diffrn 1.517
_refine_ls_R_factor_obs 0.0382
_refine_ls_wR_factor_obs 0.0944
_cod_depositor_comments
;
The following automatic conversions were performed:

'_chemical_melting_point' value '330-334' was changed to '332(2)' -
the average value was taken and precision was estimated.

Automatic conversion script
Id: cif_fix_values 1646 2011-03-28 12:23:43Z adriana 
;
_cod_database_code 8101162

loop_
_symmetry_equiv_pos_as_xyz
'x, y, z'
'-x+1/2, -y, z+1/2'
'-x, y+1/2, -z+1/2'
'x+1/2, -y+1/2, -z'

loop_
_atom_site_aniso_label
_atom_site_aniso_U_11
_atom_site_aniso_U_22
_atom_site_aniso_U_33
_atom_site_aniso_U_23
_atom_site_aniso_U_13
_atom_site_aniso_U_12
Br1 0.0658(4) 0.1038(6) 0.0675(4) 0.0040(4) 0.0182(4) -0.0018(5)
N1 0.047(3) 0.039(2) 0.042(2) 0.002(2) 0.002(2) 0.001(2)
O1 0.053(3) 0.047(2) 0.061(2) 0.0156(19) -0.003(2) 0.007(2)
O2 0.101(4) 0.083(3) 0.093(3) 0.033(3) 0.037(4) 0.049(4)
O3 0.052(2) 0.064(2) 0.040(2) 0.0041(18) -0.006(2) -0.009(2)
O4 0.063(3) 0.127(4) 0.048(3) 0.024(3) -0.015(2) -0.012(3)
C1 0.059(4) 0.056(4) 0.055(4) -0.001(3) 0.013(3) 0.000(3)
C2 0.068(4) 0.061(4) 0.075(5) -0.010(4) 0.009(4) -0.009(3)
C3 0.090(6) 0.066(4) 0.070(5) -0.014(4) 0.012(4) 0.008(4)
C4 0.064(5) 0.077(5) 0.115(7) -0.026(5) 0.028(4) 0.006(4)
C5 0.059(4) 0.058(4) 0.107(6) -0.025(4) 0.022(4) 0.002(3)
C6 0.054(4) 0.039(3) 0.052(3) 0.003(3) 0.007(3) 0.008(3)
C7 0.043(3) 0.049(3) 0.066(4) 0.003(3) 0.007(3) 0.003(2)
C8 0.055(4) 0.050(3) 0.055(4) 0.010(3) -0.002(3) 0.000(3)
C9 0.049(3) 0.066(4) 0.036(3) 0.009(3) -0.007(3) -0.005(3)
C10 0.059(4) 0.044(3) 0.048(3) 0.000(3) 0.000(3) 0.005(3)
C11 0.049(3) 0.045(3) 0.038(3) -0.001(2) -0.005(3) -0.007(3)
C12 0.049(3) 0.039(3) 0.047(3) -0.001(2) 0.000(3) 0.000(3)
C13 0.056(3) 0.070(4) 0.053(4) 0.017(4) -0.014(3) -0.006(4)
C14 0.054(4) 0.056(4) 0.039(3) 0.001(3) -0.007(3) -0.011(3)
C15 0.108(6) 0.075(4) 0.055(4) 0.015(3) -0.004(5) -0.009(5)
C16 0.091(5) 0.095(5) 0.050(4) -0.016(4) -0.002(4) 0.002(5)

loop_
_atom_site_label
_atom_site_type_symbol
_atom_site_fract_x
_atom_site_fract_y
_atom_site_fract_z
_atom_site_U_iso_or_equiv
_atom_site_thermal_displace_type
_atom_site_occupancy
_atom_site_calc_flag
_atom_site_refinement_flags
_atom_site_disorder_assembly
_atom_site_disorder_group
Br1 Br 0.09203(12) 0.56845(7) 0.16086(3) 0.0790(3) Uani 1 d . . .
N1 N -0.4340(8) 0.6025(3) 0.30539(18) 0.0429(11) Uani 1 d . . .
O1 O -0.4438(6) 0.6774(3) 0.25419(18) 0.0535(11) Uani 1 d . . .
O2 O -0.0737(8) 0.4025(4) 0.2509(2) 0.0925(18) Uani 1 d . . .
O3 O -0.5837(7) 0.3817(3) 0.36621(16) 0.0519(10) Uani 1 d . . .
O4 O -0.2894(8) 0.3633(5) 0.4279(2) 0.0793(16) Uani 1 d . . .
C1 C -0.4756(11) 0.7982(5) 0.3809(3) 0.0565(16) Uani 1 d . . .
H1 H -0.3501 0.7891 0.3579 0.068 Uiso 1 calc R . .
C2 C -0.4858(12) 0.8870(6) 0.4210(3) 0.0682(19) Uani 1 d . . .
H2 H -0.3687 0.9380 0.4246 0.082 Uiso 1 calc R . .
C3 C -0.6698(14) 0.8988(6) 0.4554(3) 0.075(2) Uani 1 d . . .
H3 H -0.6769 0.9572 0.4829 0.090 Uiso 1 calc R . .
C4 C -0.8393(13) 0.8263(6) 0.4494(4) 0.085(2) Uani 1 d . . .
H4 H -0.9642 0.8353 0.4726 0.103 Uiso 1 calc R . .
C5 C -0.8315(12) 0.7388(6) 0.4094(3) 0.075(2) Uani 1 d . . .
H5 H -0.9508 0.6893 0.4056 0.089 Uiso 1 calc R . .
C6 C -0.6472(10) 0.7245(4) 0.3748(3) 0.0482(15) Uani 1 d . . .
C7 C -0.6487(9) 0.6243(5) 0.3331(3) 0.0527(15) Uani 1 d . . .
H7A H -0.6938 0.5563 0.3543 0.063 Uiso 1 calc R . .
H7B H -0.7576 0.6384 0.3029 0.063 Uiso 1 calc R . .
C8 C -0.2305(11) 0.6819(5) 0.2281(3) 0.0535(15) Uani 1 d . . .
H8A H -0.1191 0.6979 0.2575 0.064 Uiso 1 calc R . .
H8B H -0.2251 0.7415 0.1987 0.064 Uiso 1 calc R . .
C9 C -0.1897(10) 0.5677(5) 0.2008(2) 0.0502(14) Uani 1 d . . .
H9 H -0.302(8) 0.5556(10) 0.172(2) 0.060 Uiso 1 calc R . .
C10 C -0.2083(11) 0.4744(5) 0.2450(3) 0.0501(15) Uani 1 d . . .
C11 C -0.4131(11) 0.4834(4) 0.2839(2) 0.0438(12) Uani 1 d . . .
H11 H -0.532(9) 0.4652(14) 0.2632(15) 0.053 Uiso 1 calc R . .
C12 C -0.3835(9) 0.3973(4) 0.3335(2) 0.0450(13) Uani 1 d . . .
H12 H -0.344(2) 0.325(4) 0.3166(10) 0.054 Uiso 1 calc R . .
C13 C -0.2153(10) 0.4256(6) 0.3799(2) 0.0593(16) Uani 1 d . . .
H13A H -0.0684 0.4016 0.3682 0.071 Uiso 1 calc R . .
H13B H -0.2136 0.5068 0.3883 0.071 Uiso 1 calc R . .
C14 C -0.5218(10) 0.3498(5) 0.4253(3) 0.0496(15) Uani 1 d . . .
C15 C -0.5787(16) 0.2270(5) 0.4339(3) 0.079(2) Uani 1 d . . .
H15A H -0.7362 0.2178 0.4327 0.119 Uiso 1 calc R . .
H15B H -0.5243 0.2019 0.4712 0.119 Uiso 1 calc R . .
H15C H -0.5122 0.1822 0.4035 0.119 Uiso 1 calc R . .
C16 C -0.6389(13) 0.4287(6) 0.4661(3) 0.079(2) Uani 1 d . . .
H16A H -0.7954 0.4173 0.4628 0.118 Uiso 1 calc R . .
H16B H -0.6035 0.5063 0.4563 0.118 Uiso 1 calc R . .
H16C H -0.5930 0.4133 0.5055 0.118 Uiso 1 calc R . .

loop_
_geom_bond_atom_site_label_1
_geom_bond_atom_site_label_2
_geom_bond_distance
_geom_bond_site_symmetry_2
_geom_bond_publ_flag
Br1 C9 1.935(6) . ?
N1 O1 1.464(6) . ?
N1 C7 1.469(7) . ?
N1 C11 1.484(6) . ?
O1 C8 1.423(7) . ?
O2 C10 1.179(6) . ?
O3 C12 1.436(6) . ?
O3 C14 1.452(7) . ?
O4 C13 1.393(7) . ?
O4 C14 1.417(7) . ?
C1 C6 1.357(8) . ?
C1 C2 1.389(9) . ?
C1 H1 0.9300 . ?
C2 C3 1.371(10) . ?
C2 H2 0.9300 . ?
C3 C4 1.338(10) . ?
C3 H3 0.9300 . ?
C4 C5 1.375(10) . ?
C4 H4 0.9300 . ?
C5 C6 1.377(9) . ?
C5 H5 0.9300 . ?
C6 C7 1.512(8) . ?
C7 H7A 0.9700 . ?
C7 H7B 0.9700 . ?
C8 C9 1.495(8) . ?
C8 H8A 0.9700 . ?
C8 H8B 0.9700 . ?
C9 C10 1.493(8) . ?
C9 H9 0.9545 . ?
C10 C11 1.529(9) . ?
C11 C12 1.528(7) . ?
C11 H11 0.8893 . ?
C12 C13 1.508(7) . ?
C12 H12 0.9559 . ?
C13 H13A 0.9700 . ?
C13 H13B 0.9700 . ?
C14 C15 1.490(9) . ?
C14 C16 1.493(9) . ?
C15 H15A 0.9600 . ?
C15 H15B 0.9600 . ?
C15 H15C 0.9600 . ?
C16 H16A 0.9600 . ?
C16 H16B 0.9600 . ?
C16 H16C 0.9600 . ?

loop_
_cod_related_entry_id
_cod_related_entry_database
_cod_related_entry_code
1 ChemSpider 9580939
